data_2208164
loop_
_publ_author_name
'Makowski, Maciej'
'Lisowski, Marek'
'Maci\;ag, Anna'
'Lis, Tadeusz'

_publ_section_title
;<i>N</i>-[<i>tert</i>-Butoxycarbonylglycyl-(<i>Z</i>)-\a,\b-dehydrophenylalanylglycyl-(<i>E</i>)-\a,\b-dehydrophenylalanyl]glycine
 methyl ester dihydrate
;
_journal_coeditor_code SG6057
_journal_issue 2
_journal_name_full 'Acta Crystallographica Section E'
_journal_page_first o807
_journal_page_last o810
_journal_paper_doi 10.1107/S1600536806002273
_journal_volume 62
_journal_year 2006
_chemical_formula_iupac 'C30 H35 N5 O8, 2H2 O'
_chemical_formula_moiety 'C30 H35 N5 O8, 2H2 O'
_chemical_formula_sum 'C30 H39 N5 O10'
_chemical_formula_weight 629.66
_chemical_name_systematic
;
N-[tert-Butoxycarbonylglycyl-(Z)-\a,\b-dehydrophenylalanylglycyl-
(E)-\a,\b-dehydrophenylalanyl]glycine methyl ester dihydrate
;
_space_group_crystal_system orthorhombic
_space_group_IT_number 18
_space_group_name_Hall 'P 2 2ab'
_space_group_name_H-M_alt 'P 21 21 2'
_atom_sites_solution_hydrogens geom
_atom_sites_solution_primary direct
_atom_sites_solution_secondary difmap
_audit_creation_method SHELXL-97
_cell_angle_alpha 90.00
_cell_angle_beta 90.00
_cell_angle_gamma 90.00
_cell_formula_units_Z 4
_cell_length_a 15.371(4)
_cell_length_b 23.889(6)
_cell_length_c 8.940(3)
_cell_measurement_reflns_used 5475
_cell_measurement_temperature 100(2)
_cell_measurement_theta_max 73
_cell_measurement_theta_min 3
_cell_volume 3282.7(16)
_computing_cell_refinement 'CrysAlis RED (Oxford Diffraction, 2003)'
_computing_data_collection 'CrysAlis CCD (Oxford Diffraction, 2003)'
_computing_data_reduction 'CrysAlis RED'
_computing_molecular_graphics 'SHELXTL (Bruker, 1997)'
_computing_publication_material SHELXL97
_computing_structure_refinement 'SHELXL97 (Sheldrick, 1997)'
_computing_structure_solution 'SHELXS97 (Sheldrick, 1997)'
_diffrn_ambient_temperature 100(2)
_diffrn_measured_fraction_theta_full 0.965
_diffrn_measured_fraction_theta_max 0.965
_diffrn_measurement_device_type 'Xcalibur PX \k-geometry diffractometer CCD detector'
_diffrn_measurement_method '\w and \f'
_diffrn_radiation_monochromator graphite
_diffrn_radiation_type CuK\a
_diffrn_radiation_wavelength 1.54180
_diffrn_reflns_av_R_equivalents 0.1460
_diffrn_reflns_av_sigmaI/netI 0.1682
_diffrn_reflns_limit_h_max 15
_diffrn_reflns_limit_h_min -19
_diffrn_reflns_limit_k_max 22
_diffrn_reflns_limit_k_min -30
_diffrn_reflns_limit_l_max 10
_diffrn_reflns_limit_l_min -9
_diffrn_reflns_number 22419
_diffrn_reflns_theta_full 76.73
_diffrn_reflns_theta_max 76.73
_diffrn_reflns_theta_min 3.42
_diffrn_standards_number 0
_exptl_absorpt_coefficient_mu 0.808
_exptl_absorpt_correction_T_max 0.983
_exptl_absorpt_correction_T_min 0.910
_exptl_absorpt_correction_type analytical
_exptl_absorpt_process_details '(CrysAlis RED; Oxford Diffraction, 2003)'
_exptl_crystal_colour colourless
_exptl_crystal_density_diffrn 1.274
_exptl_crystal_density_method 'not measured'
_exptl_crystal_description needle
_exptl_crystal_F_000 1336
_exptl_crystal_size_max 0.04
_exptl_crystal_size_mid 0.03
_exptl_crystal_size_min 0.014
_refine_diff_density_max 0.40
_refine_diff_density_min -0.32
_refine_ls_extinction_method none
_refine_ls_goodness_of_fit_ref 1.177
_refine_ls_hydrogen_treatment mixed
_refine_ls_matrix_type full
_refine_ls_number_parameters 417
_refine_ls_number_reflns 3775
_refine_ls_number_restraints 4
_refine_ls_restrained_S_all 1.176
_refine_ls_R_factor_all 0.1433
_refine_ls_R_factor_gt 0.0721
_refine_ls_shift/su_max 0.001
_refine_ls_shift/su_mean 0.000
_refine_ls_structure_factor_coef Fsqd
_refine_ls_weighting_details 'w = 1/\s^2^(Fo^2^)'
_refine_ls_weighting_scheme calc
_refine_ls_wR_factor_gt 0.0952
_refine_ls_wR_factor_ref 0.1142
_reflns_number_gt 1835
_reflns_number_total 3775
_reflns_threshold_expression I>2\s(I)
_cod_data_source_file sg6057.cif
_cod_data_source_block I
_cod_database_code 2208164
_cod_database_fobs_code 2208164

loop_
_space_group_symop_id
_space_group_symop_operation_xyz
1 'x, y, z'
2 '-x, -y, z'
3 '-x+1/2, y+1/2, -z'
4 'x+1/2, -y+1/2, -z'

loop_
_atom_site_label
_atom_site_fract_x
_atom_site_fract_y
_atom_site_fract_z
_atom_site_U_iso_or_equiv
_atom_site_adp_type
_atom_site_calc_flag
_atom_site_refinement_flags
_atom_site_occupancy
_atom_site_type_symbol
C1 0.7579(6) 0.5031(3) -0.1559(13) 0.048(3) Uani d . 1 C
C2 0.8257(5) 0.5432(3) -0.2195(12) 0.058(3) Uani d . 1 C
H2A 0.8223 0.5430 -0.3290 0.086 Uiso calc R 1 H
H2B 0.8839 0.5313 -0.1880 0.086 Uiso calc R 1 H
H2C 0.8143 0.5811 -0.1824 0.086 Uiso calc R 1 H
C3 0.7576(8) 0.5008(4) 0.0126(10) 0.069(4) Uani d . 1 C
H3A 0.7125 0.4747 0.0463 0.103 Uiso calc R 1 H
H3B 0.7456 0.5381 0.0527 0.103 Uiso calc R 1 H
H3C 0.8146 0.4880 0.0482 0.103 Uiso calc R 1 H
C4A 0.6559(11) 0.5097(7) -0.1864(19) 0.029(4) Uiso d P 0.50 C
H4A1 0.5969 0.4953 -0.2023 0.043 Uiso calc PR 0.50 H
H4A2 0.6534 0.5430 -0.1223 0.043 Uiso calc PR 0.50 H
H4A3 0.6914 0.4809 -0.1380 0.043 Uiso calc PR 0.50 H
C4B 0.6757(11) 0.5174(7) -0.260(2) 0.039(5) Uiso d P 0.50 C
H4B1 0.6635 0.4878 -0.3335 0.058 Uiso calc PR 0.50 H
H4B2 0.7388 0.5216 -0.2489 0.058 Uiso calc PR 0.50 H
H4B3 0.6508 0.5528 -0.2956 0.058 Uiso calc PR 0.50 H
O1 0.7760(4) 0.4441(2) -0.2208(7) 0.0435(19) Uani d . 1 O
O2 0.9111(4) 0.4382(2) -0.1193(9) 0.061(2) Uani d . 1 O
C5 0.8520(6) 0.4201(3) -0.1951(12) 0.033(2) Uani d . 1 C
O3 0.8417(3) 0.2565(2) -0.2510(7) 0.0256(14) Uani d . 1 O
N1 0.8562(4) 0.3704(2) -0.2660(9) 0.034(2) Uani d . 1 N
H1 0.8104 0.3579 -0.3150 0.041 Uiso calc R 1 H
C6 0.9355(5) 0.3370(3) -0.2624(10) 0.029(2) Uani d . 1 C
H6A 0.9747 0.3514 -0.1834 0.035 Uiso calc R 1 H
H6B 0.9660 0.3402 -0.3596 0.035 Uiso calc R 1 H
C7 0.9140(5) 0.2758(3) -0.2316(10) 0.027(2) Uani d . 1 C
N2 0.9834(4) 0.2460(2) -0.1819(7) 0.0236(16) Uani d . 1 N
H2 1.0340 0.2631 -0.1752 0.028 Uiso calc R 1 H
C8 0.9786(5) 0.1881(3) -0.1395(9) 0.0219(18) Uani d . 1 C
C16 0.8990(5) 0.1711(3) -0.0568(10) 0.026(2) Uani d . 1 C
O4 0.8645(3) 0.1247(2) -0.0785(7) 0.0321(15) Uani d . 1 O
C9 1.0444(5) 0.1527(3) -0.1501(9) 0.0213(19) Uani d . 1 C
H9 1.0344 0.1161 -0.1122 0.026 Uiso calc R 1 H
C10 1.1311(5) 0.1631(3) -0.2132(10) 0.028(2) Uani d . 1 C
C11 1.1445(5) 0.1909(3) -0.3478(9) 0.026(2) Uani d . 1 C
H11A 1.0956 0.2064 -0.3978 0.032 Uiso calc R 1 H
C12 1.2269(5) 0.1972(3) -0.4136(10) 0.031(2) Uani d . 1 C
H12A 1.2340 0.2147 -0.5084 0.037 Uiso calc R 1 H
C13 1.2970(5) 0.1770(3) -0.3343(11) 0.036(2) Uani d . 1 C
H13A 1.3535 0.1812 -0.3758 0.043 Uiso calc R 1 H
C14 1.2889(5) 0.1512(3) -0.1985(10) 0.030(2) Uani d . 1 C
H14A 1.3388 0.1393 -0.1443 0.036 Uiso calc R 1 H
C15 1.2039(5) 0.1424(3) -0.1406(10) 0.033(2) Uani d . 1 C
H15A 1.1969 0.1220 -0.0502 0.040 Uiso calc R 1 H
N3 0.8699(4) 0.2065(2) 0.0507(7) 0.0213(16) Uani d . 1 N
H3 0.8958 0.2390 0.0628 0.026 Uiso calc R 1 H
O5 0.6422(3) 0.1902(2) 0.1579(6) 0.0230(13) Uani d . 1 O
C17 0.7966(4) 0.1918(3) 0.1470(9) 0.0228(19) Uani d . 1 C
H17A 0.8004 0.2145 0.2393 0.027 Uiso calc R 1 H
H17B 0.8027 0.1520 0.1764 0.027 Uiso calc R 1 H
C18 0.7077(5) 0.1997(3) 0.0806(9) 0.0187(18) Uani d . 1 C
O6 0.4788(3) 0.1952(2) -0.1176(6) 0.0273(14) Uani d . 1 O
N4 0.7044(4) 0.2190(3) -0.0583(8) 0.0244(17) Uani d . 1 N
H4 0.7536 0.2241 -0.1066 0.029 Uiso calc R 1 H
C19 0.6249(5) 0.2322(3) -0.1338(10) 0.0220(19) Uani d . 1 C
C27 0.5574(5) 0.1871(4) -0.1370(10) 0.031(2) Uani d . 1 C
C20 0.6194(5) 0.2833(3) -0.1921(9) 0.025(2) Uani d . 1 C
H20 0.6660 0.3073 -0.1643 0.030 Uiso calc R 1 H
C21 0.5544(5) 0.3102(4) -0.2921(10) 0.029(2) Uani d . 1 C
C22 0.5621(5) 0.3682(3) -0.3053(11) 0.034(2) Uani d . 1 C
H22A 0.6066 0.3870 -0.2514 0.041 Uiso calc R 1 H
C23 0.5048(6) 0.4000(4) -0.3978(12) 0.056(3) Uani d . 1 C
H23A 0.5117 0.4393 -0.4080 0.067 Uiso calc R 1 H
C24 0.4382(6) 0.3717(4) -0.4732(11) 0.042(3) Uani d . 1 C
H24A 0.3998 0.3918 -0.5367 0.051 Uiso calc R 1 H
C25 0.4282(5) 0.3146(4) -0.4556(9) 0.029(2) Uani d . 1 C
H25A 0.3811 0.2958 -0.5030 0.035 Uiso calc R 1 H
C26 0.4868(5) 0.2846(3) -0.3686(10) 0.028(2) Uani d . 1 C
H26A 0.4803 0.2452 -0.3613 0.033 Uiso calc R 1 H
O7 0.4980(4) 0.1059(2) -0.4190(7) 0.0357(16) Uani d . 1 O
C29 0.4849(5) 0.0808(4) -0.3049(11) 0.030(2) Uani d . 1 C
C28 0.5317(5) 0.0863(3) -0.1573(10) 0.033(2) Uani d . 1 C
H28A 0.4886 0.0905 -0.0756 0.040 Uiso calc R 1 H
H28B 0.5660 0.0520 -0.1379 0.040 Uiso calc R 1 H
N5 0.5894(4) 0.1349(2) -0.1591(8) 0.0248(17) Uani d . 1 N
H5 0.6454 0.1302 -0.1747 0.030 Uiso calc R 1 H
O8 0.4222(3) 0.0411(2) -0.2882(7) 0.0339(16) Uani d . 1 O
C30 0.3726(5) 0.0289(3) -0.4235(10) 0.041(3) Uani d . 1 C
H30A 0.3293 -0.0001 -0.4020 0.061 Uiso calc R 1 H
H30B 0.4122 0.0156 -0.5018 0.061 Uiso calc R 1 H
H30C 0.3432 0.0630 -0.4577 0.061 Uiso calc R 1 H
O9 0.7442(4) 0.1008(3) -0.3096(8) 0.0365(17) Uani d D 1 O
H9A 0.787(3) 0.119(3) -0.270(9) 0.044 Uiso d D 1 H
H9B 0.738(5) 0.115(3) -0.398(4) 0.044 Uiso d D 1 H
O10 0.6561(4) 0.1664(3) 0.4805(8) 0.0417(18) Uani d D 1 O
H10A 0.609(3) 0.147(3) 0.481(10) 0.050 Uiso d D 1 H
H10B 0.650(6) 0.173(3) 0.386(2) 0.050 Uiso d D 1 H

loop_
_atom_site_aniso_label
_atom_site_aniso_U_11
_atom_site_aniso_U_22
_atom_site_aniso_U_33
_atom_site_aniso_U_12
_atom_site_aniso_U_13
_atom_site_aniso_U_23
C1 0.048(7) 0.011(4) 0.084(9) 0.003(4) -0.014(7) -0.014(6)
C2 0.077(8) 0.020(5) 0.075(9) 0.001(5) 0.022(7) 0.003(6)
C3 0.115(12) 0.029(6) 0.063(9) 0.010(7) 0.010(8) -0.007(7)
O1 0.027(4) 0.029(3) 0.074(6) 0.013(3) -0.021(4) -0.015(4)
O2 0.055(5) 0.041(4) 0.088(7) 0.019(4) -0.042(5) -0.026(4)
C5 0.030(5) 0.019(4) 0.051(7) 0.005(4) -0.006(5) -0.007(4)
O3 0.015(3) 0.029(3) 0.032(4) -0.001(3) -0.002(3) 0.006(3)
N1 0.020(4) 0.026(4) 0.055(6) 0.011(3) -0.019(4) -0.010(4)
C6 0.023(4) 0.020(4) 0.045(6) 0.006(4) 0.006(4) 0.006(4)
C7 0.026(5) 0.028(4) 0.026(6) 0.007(4) 0.007(4) 0.007(4)
N2 0.009(3) 0.027(4) 0.034(5) 0.002(3) -0.006(3) 0.004(3)
C8 0.022(4) 0.023(4) 0.020(5) 0.000(4) 0.003(4) -0.003(4)
C16 0.023(4) 0.029(5) 0.025(6) -0.004(4) -0.008(4) -0.001(4)
O4 0.021(3) 0.030(3) 0.045(4) -0.006(3) 0.001(3) 0.003(3)
C9 0.019(4) 0.015(4) 0.030(5) 0.003(3) 0.003(4) 0.004(4)
C10 0.015(4) 0.033(5) 0.035(6) 0.007(4) 0.000(4) -0.005(4)
C11 0.029(5) 0.033(5) 0.017(5) -0.001(4) -0.006(4) -0.010(4)
C12 0.028(5) 0.039(5) 0.026(6) -0.005(4) 0.003(4) 0.001(4)
C13 0.023(5) 0.040(5) 0.046(7) 0.004(4) 0.008(5) -0.010(5)
C14 0.020(4) 0.031(5) 0.039(6) 0.006(4) 0.003(4) -0.009(5)
C15 0.026(5) 0.030(5) 0.042(6) 0.004(4) 0.000(5) -0.007(5)
N3 0.014(3) 0.024(4) 0.025(4) -0.002(3) 0.001(3) -0.002(3)
O5 0.012(3) 0.024(3) 0.033(4) 0.005(2) 0.003(3) -0.001(3)
C17 0.014(4) 0.024(4) 0.031(5) -0.001(4) -0.002(4) -0.001(4)
C18 0.023(4) 0.015(4) 0.018(5) 0.003(4) -0.007(4) -0.005(3)
O6 0.011(3) 0.031(3) 0.040(4) 0.005(3) 0.004(3) 0.001(3)
N4 0.008(3) 0.032(4) 0.034(5) 0.002(3) 0.000(3) -0.001(4)
C19 0.010(4) 0.028(4) 0.028(5) -0.003(3) -0.004(4) -0.007(4)
C27 0.016(4) 0.036(5) 0.040(6) 0.005(4) 0.001(4) -0.002(5)
C20 0.021(4) 0.037(5) 0.018(5) 0.005(4) -0.003(4) -0.003(4)
C21 0.018(4) 0.038(5) 0.030(6) 0.003(4) 0.000(4) 0.003(5)
C22 0.033(5) 0.025(5) 0.044(6) 0.007(4) -0.016(5) -0.007(5)
C23 0.047(7) 0.044(6) 0.076(10) 0.023(5) -0.027(7) -0.004(6)
C24 0.026(5) 0.054(7) 0.047(7) 0.021(5) 0.001(5) -0.001(6)
C25 0.017(4) 0.048(6) 0.021(5) -0.007(4) 0.000(4) -0.010(5)
C26 0.009(4) 0.038(5) 0.037(6) -0.001(4) -0.006(4) -0.001(4)
O7 0.031(4) 0.044(4) 0.033(4) -0.008(3) -0.001(3) -0.004(3)
C29 0.014(4) 0.035(5) 0.040(6) 0.003(4) -0.004(4) 0.007(5)
C28 0.028(5) 0.035(5) 0.037(6) -0.010(4) -0.010(4) 0.002(5)
N5 0.019(4) 0.021(3) 0.035(5) -0.003(3) -0.003(3) 0.000(3)
O8 0.024(3) 0.038(4) 0.040(4) -0.006(3) -0.010(3) 0.006(3)
C30 0.047(6) 0.033(5) 0.042(7) -0.004(5) -0.016(6) -0.009(5)
O9 0.023(3) 0.049(4) 0.038(5) -0.007(3) 0.005(3) 0.001(4)
O10 0.033(4) 0.050(4) 0.042(5) -0.013(3) -0.004(4) 0.013(4)

loop_
_atom_type_symbol
_atom_type_description
_atom_type_scat_dispersion_real
_atom_type_scat_dispersion_imag
_atom_type_scat_source
C C 0.0181 0.0091 'International Tables Vol C Tables 4.2.6.8 and 6.1.1.4'
H H 0.0000 0.0000 'International Tables Vol C Tables 4.2.6.8 and 6.1.1.4'
N N 0.0311 0.0180 'International Tables Vol C Tables 4.2.6.8 and 6.1.1.4'
O O 0.0492 0.0322 'International Tables Vol C Tables 4.2.6.8 and 6.1.1.4'

loop_
_geom_angle_atom_site_label_1
_geom_angle_atom_site_label_2
_geom_angle_atom_site_label_3
_geom_angle
_geom_angle_publ_flag
C3 C1 C2 113.4(9) ?
C3 C1 O1 110.0(8) ?
C2 C1 O1 108.0(8) ?
C3 C1 C4A 99.8(11) ?
C2 C1 C4A 122.9(10) ?
O1 C1 C4A 101.7(8) ?
C3 C1 C4B 125.9(12) ?
C2 C1 C4B 100.7(10) ?
O1 C1 C4B 96.7(9) ?
C1 C2 H2A 109.5 ?
C1 C2 H2B 109.5 ?
H2A C2 H2B 109.5 ?
C1 C2 H2C 109.5 ?
H2A C2 H2C 109.5 ?
H2B C2 H2C 109.5 ?
C1 C3 H3A 109.5 ?
C1 C3 H3B 109.5 ?
H3A C3 H3B 109.5 ?
C1 C3 H3C 109.5 ?
H3A C3 H3C 109.5 ?
H3B C3 H3C 109.5 ?
C1 C4A H4A1 153.7 ?
C1 C4A H4A2 91.1 ?
H4A1 C4A H4A2 109.5 ?
C1 C4A H4A3 46.2 ?
H4A1 C4A H4A3 109.5 ?
H4A2 C4A H4A3 109.5 ?
C1 C4B H4B1 112.6 ?
H4B1 C4B H4B2 109.5 ?
C1 C4B H4B3 132.6 ?
H4B1 C4B H4B3 109.5 ?
H4B2 C4B H4B3 109.5 ?
C5 O1 C1 119.3(7) ?
O2 C5 O1 127.1(8) ?
O2 C5 N1 122.8(8) ?
O1 C5 N1 110.1(8) ?
C5 N1 C6 120.8(7) ?
C5 N1 H1 119.6 ?
C6 N1 H1 119.6 ?
N1 C6 C7 110.3(6) ?
N1 C6 H6A 109.6 ?
C7 C6 H6A 109.6 ?
N1 C6 H6B 109.6 ?
C7 C6 H6B 109.6 ?
H6A C6 H6B 108.1 ?
O3 C7 N2 124.6(8) ?
O3 C7 C6 122.4(7) ?
N2 C7 C6 113.1(7) ?
C7 N2 C8 123.4(7) ?
C7 N2 H2 118.3 ?
C8 N2 H2 118.3 ?
C9 C8 N2 123.8(7) yes
C9 C8 C16 119.4(7) yes
N2 C8 C16 115.9(7) yes
O4 C16 N3 121.7(8) ?
O4 C16 C8 121.1(8) ?
N3 C16 C8 117.0(7) ?
C8 C9 C10 128.0(7) yes
C8 C9 H9 116.0 ?
C10 C9 H9 116.0 ?
C15 C10 C11 117.1(8) ?
C15 C10 C9 119.6(8) ?
C11 C10 C9 123.2(7) ?
C10 C11 C12 123.2(8) ?
C10 C11 H11A 118.4 ?
C12 C11 H11A 118.4 ?
C13 C12 C11 116.8(8) ?
C13 C12 H12A 121.6 ?
C11 C12 H12A 121.6 ?
C14 C13 C12 123.0(9) ?
C14 C13 H13A 118.5 ?
C12 C13 H13A 118.5 ?
C13 C14 C15 118.2(9) ?
C13 C14 H14A 120.9 ?
C15 C14 H14A 120.9 ?
C10 C15 C14 121.4(9) ?
C10 C15 H15A 119.3 ?
C14 C15 H15A 119.3 ?
C16 N3 C17 121.4(7) ?
C16 N3 H3 119.3 ?
C17 N3 H3 119.3 ?
N3 C17 C18 116.0(7) ?
N3 C17 H17A 108.3 ?
C18 C17 H17A 108.3 ?
N3 C17 H17B 108.3 ?
C18 C17 H17B 108.3 ?
H17A C17 H17B 107.4 ?
O5 C18 N4 123.6(7) ?
O5 C18 C17 119.7(7) ?
N4 C18 C17 116.7(7) ?
C18 N4 C19 123.5(7) ?
C18 N4 H4 118.3 ?
C19 N4 H4 118.3 ?
C20 C19 N4 116.1(7) yes
C20 C19 C27 127.5(8) yes
N4 C19 C27 116.4(7) yes
O6 C27 N5 121.2(8) ?
O6 C27 C19 124.3(8) ?
N5 C27 C19 114.4(7) ?
C19 C20 C21 132.4(8) yes
C19 C20 H20 113.8 ?
C21 C20 H20 113.8 ?
C26 C21 C22 117.3(8) ?
C26 C21 C20 127.6(8) ?
C22 C21 C20 115.0(8) ?
C21 C22 C23 121.7(8) ?
C21 C22 H22A 119.2 ?
C23 C22 H22A 119.2 ?
C24 C23 C22 118.3(9) ?
C24 C23 H23A 120.9 ?
C22 C23 H23A 120.9 ?
C25 C24 C23 120.3(9) ?
C25 C24 H24A 119.9 ?
C23 C24 H24A 119.9 ?
C24 C25 C26 120.0(8) ?
C24 C25 H25A 120.0 ?
C26 C25 H25A 120.0 ?
C21 C26 C25 122.4(8) ?
C21 C26 H26A 118.8 ?
C25 C26 H26A 118.8 ?
O7 C29 O8 124.1(8) ?
O7 C29 C28 128.4(8) ?
O8 C29 C28 107.6(8) ?
N5 C28 C29 110.4(7) ?
N5 C28 H28A 109.6 ?
C29 C28 H28A 109.6 ?
N5 C28 H28B 109.6 ?
C29 C28 H28B 109.6 ?
H28A C28 H28B 108.1 ?
C27 N5 C28 120.6(7) ?
C27 N5 H5 119.7 ?
C28 N5 H5 119.7 ?
C29 O8 C30 114.7(7) ?
O8 C30 H30A 109.5 ?
O8 C30 H30B 109.5 ?
H30A C30 H30B 109.5 ?
O8 C30 H30C 109.5 ?
H30A C30 H30C 109.5 ?
H30B C30 H30C 109.5 ?
H9A O9 H9B 105 ?
H10A O10 H10B 91 ?

loop_
_geom_bond_atom_site_label_1
_geom_bond_atom_site_label_2
_geom_bond_distance
_geom_bond_publ_flag
C1 C3 1.507(14) ?
C1 C2 1.526(11) ?
C1 O1 1.549(9) ?
C1 C4A 1.600(18) ?
C1 C4B 1.61(2) ?
C2 H2A 0.98 ?
C2 H2B 0.98 ?
C2 H2C 0.98 ?
C3 H3A 0.98 ?
C3 H3B 0.98 ?
C3 H3C 0.98 ?
C4A H4A1 0.98 ?
C4A H4A2 0.98 ?
C4A H4A3 0.98 ?
C4B H4B1 0.98 ?
C4B H4B2 0.98 ?
C4B H4B3 0.98 ?
O1 C5 1.321(9) ?
O2 C5 1.214(10) ?
C5 N1 1.347(9) ?
O3 C7 1.216(8) ?
N1 C6 1.457(8) ?
N1 H1 0.88 ?
C6 C7 1.525(9) ?
C6 H6A 0.99 ?
C6 H6B 0.9900 ?
C7 N2 1.357(9) ?
N2 C8 1.437(8) yes
N2 H2 0.88 ?
C8 C9 1.321(9) yes
C8 C16 1.486(10) ?
C16 O4 1.243(8) ?
C16 N3 1.357(10) ?
C9 C10 1.468(9) ?
C9 H9 0.9500 ?
C10 C15 1.385(10) ?
C10 C11 1.391(11) ?
C11 C12 1.405(10) ?
C11 H11A 0.9500 ?
C12 C13 1.377(10) ?
C12 H12A 0.9500 ?
C13 C14 1.367(11) ?
C13 H13A 0.9500 ?
C14 C15 1.420(10) ?
C14 H14A 0.9500 ?
C15 H15A 0.9500 ?
N3 C17 1.461(8) ?
N3 H3 0.88 ?
O5 C18 1.242(9) ?
C17 C18 1.501(9) ?
C17 H17A 0.9900 ?
C17 H17B 0.9900 ?
C18 N4 1.326(10) ?
O6 C27 1.236(8) ?
N4 C19 1.430(9) yes
N4 H4 0.88 ?
C19 C20 1.332(10) yes
C19 C27 1.495(10) ?
C27 N5 1.357(9) ?
C20 C21 1.486(10) ?
C20 H20 0.9500 ?
C21 C26 1.386(10) ?
C21 C22 1.396(10) ?
C22 C23 1.426(11) ?
C22 H22A 0.9500 ?
C23 C24 1.399(12) ?
C23 H23A 0.9500 ?
C24 C25 1.382(11) ?
C24 H24A 0.9500 ?
C25 C26 1.389(10) ?
C25 H25A 0.9500 ?
C26 H26A 0.9500 ?
O7 C29 1.199(10) ?
C29 O8 1.361(9) ?
C29 C28 1.509(11) ?
C28 N5 1.460(8) ?
C28 H28A 0.9900 ?
C28 H28B 0.9900 ?
N5 H5 0.88 ?
O8 C30 1.459(10) ?
C30 H30A 0.9800 ?
C30 H30B 0.9800 ?
C30 H30C 0.9800 ?
O9 H9A 0.86 ?
O9 H9B 0.86 ?
O10 H10A 0.86 ?
O10 H10B 0.86 ?

loop_
_geom_hbond_atom_site_label_D
_geom_hbond_atom_site_label_H
_geom_hbond_atom_site_label_A
_geom_hbond_site_symmetry_A
_geom_hbond_distance_DH
_geom_hbond_distance_HA
_geom_hbond_distance_DA
_geom_hbond_angle_DHA
N4 H4 O3 . 0.88 2.03 2.869(8) 160
N3 H3 O6 4 0.88 2.08 2.944(8) 166
N2 H2 O5 4 0.88 2.01 2.885(7) 174
N5 H5 O9 . 0.88 2.06 2.853(9) 149
O9 H9A O4 . 0.86 2.09 2.831(9) 143
O9 H9B O10 1_554 0.86 2.07 2.794(9) 141
O10 H10A O7 1_556 0.86 2.16 2.967(9) 156
O10 H10B O5 . 0.86 2.09 2.947(9) 177
C2 H2B O2 . 0.98 2.35 2.970(10) 121
C3 H3C O2 . 0.98 2.42 3.031(12) 120
C6 H6A O2 . 0.99 2.36 2.761(9) 103
N4 H4 N3 . 0.88 2.31 2.741(8) 110
N5 H5 N4 . 0.88 2.53 2.825(8) 100
C26 H26A O6 . 0.95 2.48 3.101(10) 122
C28 H28A O2 4_455 0.99 2.22 3.145(11) 155
C28 H28B O8 2_655 0.99 2.60 3.337(10) 131
C28 H28A O2 4_455 0.99 2.22 3.145(11) 155
C26 H26A O6 . 0.95 2.48 3.101(10) 122

loop_
_geom_torsion_atom_site_label_1
_geom_torsion_atom_site_label_2
_geom_torsion_atom_site_label_3
_geom_torsion_atom_site_label_4
_geom_torsion
_geom_torsion_publ_flag
C3 C1 O1 C5 -64.4(12) ?
C2 C1 O1 C5 59.9(12) ?
C4A C1 O1 C5 -169.5(10) ?
C4B C1 O1 C5 163.5(10) ?
C1 O1 C5 O2 2.8(16) ?
C1 O1 C5 N1 -177.4(8) y
O2 C5 N1 C6 -3.9(15) ?
O1 C5 N1 C6 176.3(8) y
C5 N1 C6 C7 135.2(9) y
N1 C6 C7 O3 19.3(13) ?
N1 C6 C7 N2 -161.0(7) y
O3 C7 N2 C8 -2.9(14) ?
C6 C7 N2 C8 177.4(7) y
C7 N2 C8 C9 151.1(9) ?
C7 N2 C8 C16 -39.2(11) y
C9 C8 C16 O4 -47.0(12) y
N2 C8 C16 O4 142.8(8) ?
C9 C8 C16 N3 128.1(8) ?
N2 C8 C16 N3 -42.1(10) y
N2 C8 C9 C10 -4.2(14) y
C16 C8 C9 C10 -173.5(8) ?
C8 C9 C10 C15 138.0(9) y
C8 C9 C10 C11 -44.9(13) y
C15 C10 C11 C12 1.9(12) ?
C9 C10 C11 C12 -175.2(7) ?
C10 C11 C12 C13 -3.5(12) ?
C11 C12 C13 C14 0.8(13) ?
C12 C13 C14 C15 3.2(13) ?
C11 C10 C15 C14 2.3(12) ?
C9 C10 C15 C14 179.5(7) ?
C13 C14 C15 C10 -4.8(12) ?
O4 C16 N3 C17 0.2(12) ?
C8 C16 N3 C17 -174.9(7) y
C16 N3 C17 C18 -80.2(9) y
N3 C17 C18 O5 -177.2(7) ?
N3 C17 C18 N4 0.2(10) y
O5 C18 N4 C19 1.3(12) ?
C17 C18 N4 C19 -176.0(6) y
C18 N4 C19 C20 126.5(9) ?
C18 N4 C19 C27 -52.9(11) y
C20 C19 C27 O6 -41.1(15) y
N4 C19 C27 O6 138.3(9) ?
C20 C19 C27 N5 140.8(9) ?
N4 C19 C27 N5 -39.9(11) y
N4 C19 C20 C21 171.5(8) y
C27 C19 C20 C21 -9.2(16) ?
C19 C20 C21 C26 -10.1(16) y
C19 C20 C21 C22 167.9(9) y
C26 C21 C22 C23 -2.1(14) ?
C20 C21 C22 C23 179.7(8) ?
C21 C22 C23 C24 1.7(15) ?
C22 C23 C24 C25 1.0(15) ?
C23 C24 C25 C26 -3.1(15) ?
C22 C21 C26 C25 0.0(14) ?
C20 C21 C26 C25 177.9(8) ?
C24 C25 C26 C21 2.7(14) ?
O7 C29 C28 N5 9.9(14) ?
O8 C29 C28 N5 -170.1(6) ?
O6 C27 N5 C28 -1.4(14) ?
C19 C27 N5 C28 176.8(7) y
C29 C28 N5 C27 79.8(10) ?
O7 C29 O8 C30 2.4(12) ?
C28 C29 O8 C30 -177.7(7) ?
